data_4022367
loop_
_publ_author_name
'S. V. Rosokha'
'S. V. Lindeman'
'R. Rathore'
'J. K. Kochi'

_publ_section_title
;
 Molecular Recognition of NO/NO^+^ via Multicenter (Charge-Transfer)
 Binding to Bridged Diarene Donors. Effect of Structure on
 the Optical Transitions and Complexation Thermodynamics
;
_journal_name_full 'Journal of Organic Chemistry'
_journal_page_first 3947
_journal_page_last 3957
_journal_paper_doi 10.1021/jo030015q
_journal_volume 68
_journal_year 2003
_chemical_compound_source 'chemical synthesis'
_chemical_formula_moiety
;
(C26 H32), 4(N O)^+^, 4(Sb Cl6)^-^, 2(C H2 Cl2)
;
_chemical_formula_sum 'C28 H36 Cl28 N4 O4 Sb4'
_chemical_formula_weight 1972.21
_chemical_name_systematic
;
2,3-bis(2,4,6-trimethyl)phenylbicyclo(2.2)octa-2-ene/
nitrosonium hexafluoroantimonate molecular complex 14
dichloromethane disolvate
;
_space_group_IT_number 15
_symmetry_cell_setting monoclinic
_symmetry_space_group_name_Hall '-C 2yc'
_symmetry_space_group_name_H-M 'C 1 2/c 1'
_atom_sites_solution_hydrogens geom
_atom_sites_solution_primary direct
_atom_sites_solution_secondary difmap
_audit_creation_method SHELXL
_cell_angle_alpha 90.00
_cell_angle_beta 90.000(4)
_cell_angle_gamma 90.00
_cell_formula_units_Z 4
_cell_length_a 10.870(2)
_cell_length_b 20.407(3)
_cell_length_c 28.548(5)
_cell_measurement_reflns_used 8109
_cell_measurement_temperature 123(2)
_cell_measurement_theta_max 30
_cell_measurement_theta_min 2
_cell_volume 6333.0(19)
_computing_cell_refinement 'SAINT V6.01 (BrukerAXS, 1997-99)'
_computing_data_collection 'SMART V5.054 (BrukerAXS, 1997-98)'
_computing_data_reduction 'SAINT & SADABS (Sheldrick, 1998)'
_computing_molecular_graphics 'XP V5.06 (BrukerAXS, 1997-99)'
_computing_publication_material 'SHELXL-93, XCIF V5.05 (BrukerAXS, 1997-99)'
_computing_structure_refinement 'SHELXL-93 (Sheldrick, 1993)'
_computing_structure_solution 'SHELXS-86 (Sheldrick, 1990)'
_diffrn_ambient_temperature 123(2)
_diffrn_measurement_device 'Siemens SMART 1K'
_diffrn_measurement_method
;
\w-scan, frame range 0.3 deg, hemisphere
;
_diffrn_radiation_monochromator graphite
_diffrn_radiation_source 'normal-focus sealed tube'
_diffrn_radiation_type MoK\a
_diffrn_radiation_wavelength 0.71073
_diffrn_reflns_av_R_equivalents 0.1572
_diffrn_reflns_av_sigmaI/netI 0.0761
_diffrn_reflns_limit_h_max 15
_diffrn_reflns_limit_h_min -15
_diffrn_reflns_limit_k_max 29
_diffrn_reflns_limit_k_min 0
_diffrn_reflns_limit_l_max 40
_diffrn_reflns_limit_l_min 0
_diffrn_reflns_number 33265
_diffrn_reflns_theta_max 30.55
_diffrn_reflns_theta_min 1.43
_exptl_absorpt_coefficient_mu 2.906
_exptl_absorpt_correction_type none
_exptl_crystal_colour red
_exptl_crystal_density_diffrn 2.068
_exptl_crystal_density_method none
_exptl_crystal_description prism
_exptl_crystal_F_000 3776
_exptl_crystal_size_max 0.15
_exptl_crystal_size_mid 0.2
_exptl_crystal_size_min 0.25
_refine_diff_density_max 3.067
_refine_diff_density_min -2.798
_refine_diff_density_rms 0.309
_refine_ls_extinction_method none
_refine_ls_goodness_of_fit_all 1.049
_refine_ls_goodness_of_fit_obs 1.157
_refine_ls_hydrogen_treatment
;
riding and rotating model with Uiso = 1.2Uiso/eq of an adjacent atom
(1.5Uiso/eq for Me-groups)
;
_refine_ls_matrix_type full
_refine_ls_number_parameters 311
_refine_ls_number_reflns 9665
_refine_ls_number_restraints 0
_refine_ls_restrained_S_all 1.093
_refine_ls_restrained_S_obs 1.157
_refine_ls_R_factor_all 0.1081
_refine_ls_R_factor_obs 0.0716
_refine_ls_shift/esd_max -0.001
_refine_ls_shift/esd_mean 0.000
_refine_ls_structure_factor_coef Fsqd
_refine_ls_weighting_details 'w=1/[\s^2^(Fo^2^)+(0.1199P)^2^+0.0000P] where P=(Fo^2^+2Fc^2^)/3'
_refine_ls_weighting_scheme calc
_refine_ls_wR_factor_all 0.2094
_refine_ls_wR_factor_obs 0.1820
_reflns_number_observed 6520
_reflns_number_total 9937
_reflns_observed_criterion >2sigma(I)
_cod_data_source_file jo030015q_s1.cif
_cod_data_source_block ros-fx
_cod_depositor_comments
;
The following automatic conversions were performed:

'_refine_ls_weighting_scheme' value 'calc
w=1/[\s^2^(Fo^2^)+(0.1199P)^2^+0.0000P] where P=(Fo^2^+2Fc^2^)/3' was
changed to 'calc'. New tag '_refine_ls_weighting_details' was
created. The value of the new tag was set to
'w=1/[\s^2^(Fo^2^)+(0.1199P)^2^+0.0000P] where P=(Fo^2^+2Fc^2^)/3'.

Automatic conversion script
Id: cif_fix_values 3143 2015-03-26 13:38:13Z robertas 
;
_cod_original_sg_symbol_H-M 'C 2/c'
_cod_database_code 4022367

loop_
_symmetry_equiv_pos_as_xyz
'x, y, z'
'-x, y, -z+1/2'
'x+1/2, y+1/2, z'
'-x+1/2, y+1/2, -z+1/2'
'-x, -y, -z'
'x, -y, z-1/2'
'-x+1/2, -y+1/2, -z'
'x+1/2, -y+1/2, z-1/2'

loop_
_atom_site_aniso_label
_atom_site_aniso_U_11
_atom_site_aniso_U_22
_atom_site_aniso_U_33
_atom_site_aniso_U_23
_atom_site_aniso_U_13
_atom_site_aniso_U_12
Sb1 0.0313(3) 0.0240(2) 0.0186(2) -0.0004(2) -0.0003(3) -0.0006(3)
Sb2 0.0339(3) 0.0188(2) 0.0366(3) 0.0044(2) 0.0001(3) -0.0002(3)
Cl1 0.0273(12) 0.064(2) 0.0347(15) -0.0023(13) 0.0001(11) -0.0026(12)
Cl2 0.0300(11) 0.0431(14) 0.0372(13) 0.0033(12) 0.0034(12) 0.0026(10)
Cl3 0.061(2) 0.0253(9) 0.0322(11) 0.0057(8) -0.0050(14) -0.0083(13)
Cl4 0.0388(13) 0.0330(10) 0.0201(8) -0.0028(7) -0.0009(10) -0.0007(11)
Cl5 0.0514(14) 0.0261(10) 0.0256(10) 0.0030(8) -0.0033(11) 0.0020(11)
Cl6 0.064(2) 0.0339(11) 0.0239(10) -0.0079(9) 0.0018(12) -0.0012(12)
Cl7 0.0273(12) 0.0313(13) 0.099(3) 0.005(2) 0.001(2) 0.0021(10)
Cl8 0.0340(13) 0.0385(14) 0.045(2) 0.0000(12) 0.0099(12) -0.0012(10)
Cl9 0.046(2) 0.0398(11) 0.0374(12) -0.0067(9) -0.0001(13) 0.0059(13)
Cl10 0.049(2) 0.0448(14) 0.068(2) 0.0351(13) 0.019(2) 0.0119(14)
Cl11 0.065(2) 0.0330(12) 0.070(2) -0.0201(13) -0.004(2) -0.0029(13)
Cl12 0.072(2) 0.0353(12) 0.0373(13) 0.0113(11) -0.0047(14) 0.0009(13)
C1 0.038(5) 0.023(4) 0.011(4) 0.003(3) -0.001(4) -0.001(4)
C2 0.035(5) 0.037(5) 0.028(5) 0.000(4) 0.003(4) 0.003(4)
C3 0.034(5) 0.030(5) 0.023(4) 0.001(4) 0.003(4) 0.003(4)
C4 0.044(6) 0.028(5) 0.020(4) 0.004(4) 0.006(4) -0.001(4)
C5 0.038(5) 0.022(4) 0.023(4) -0.003(3) -0.002(4) -0.008(4)
C6 0.021(5) 0.031(4) 0.032(5) -0.003(4) -0.001(4) -0.014(4)
C7 0.021(4) 0.037(4) 0.031(5) -0.006(5) -0.001(4) 0.003(4)
C8 0.069(9) 0.031(6) 0.035(6) -0.009(5) 0.007(6) 0.017(5)
C9 0.046(6) 0.043(6) 0.028(5) 0.003(5) -0.008(5) 0.003(5)
C10 0.029(5) 0.020(4) 0.020(4) -0.002(3) -0.009(3) 0.001(3)
C11 0.033(5) 0.028(5) 0.029(5) -0.001(4) 0.004(4) -0.003(4)
C12 0.043(6) 0.029(4) 0.028(4) 0.004(4) 0.001(5) 0.003(4)
C13 0.045(6) 0.031(5) 0.038(5) -0.008(4) -0.002(5) -0.003(4)
Cl1X 0.070(2) 0.072(2) 0.064(2) -0.011(2) -0.016(2) 0.010(2)
Cl2X 0.070(3) 0.055(2) 0.144(5) 0.026(3) 0.044(3) 0.018(2)
N1 0.033(4) 0.027(4) 0.032(5) -0.004(3) -0.003(4) 0.006(3)
O1 0.048(5) 0.054(5) 0.021(4) 0.002(4) 0.002(3) -0.002(4)
C1X 0.076(11) 0.044(8) 0.094(14) -0.021(8) 0.029(10) -0.012(7)
O2 0.074(7) 0.030(5) 0.078(9) 0.008(5) 0.037(7) -0.012(4)
N2 0.098(11) 0.051(8) 0.042(7) 0.011(6) -0.013(7) 0.000(7)

loop_
_atom_site_label
_atom_site_type_symbol
_atom_site_fract_x
_atom_site_fract_y
_atom_site_fract_z
_atom_site_U_iso_or_equiv
_atom_site_thermal_displace_type
_atom_site_occupancy
_atom_site_calc_flag
_atom_site_refinement_flags
Sb1 Sb -0.51373(6) 0.52266(3) 0.38510(2) 0.02464(14) Uani 1 d .
Sb2 Sb 0.01216(7) 0.33451(2) 0.01142(2) 0.0298(2) Uani 1 d .
Cl1 Cl -0.7316(2) 0.5219(2) 0.39114(11) 0.0421(7) Uani 1 d .
Cl2 Cl -0.2932(2) 0.52335(14) 0.38343(11) 0.0368(6) Uani 1 d .
Cl3 Cl -0.5037(3) 0.41617(10) 0.41746(8) 0.0394(6) Uani 1 d .
Cl4 Cl -0.4992(3) 0.56904(10) 0.46182(7) 0.0306(5) Uani 1 d .
Cl5 Cl -0.5184(3) 0.63028(10) 0.35436(8) 0.0344(5) Uani 1 d .
Cl6 Cl -0.5254(3) 0.48038(12) 0.30907(8) 0.0405(6) Uani 1 d .
Cl7 Cl 0.2277(3) 0.34133(14) 0.0001(2) 0.0525(10) Uani 1 d .
Cl8 Cl -0.2049(3) 0.33642(14) 0.02072(11) 0.0393(6) Uani 1 d .
Cl9 Cl -0.0034(3) 0.25069(12) -0.04514(9) 0.0410(6) Uani 1 d .
Cl10 Cl -0.0125(3) 0.41534(14) -0.04864(12) 0.0537(8) Uani 1 d .
Cl11 Cl 0.0290(3) 0.42026(13) 0.06826(13) 0.0561(8) Uani 1 d .
Cl12 Cl 0.0364(3) 0.25597(13) 0.07054(10) 0.0484(8) Uani 1 d .
C1 C -0.1011(9) 0.6503(4) 0.2877(3) 0.024(2) Uani 1 d .
C2 C -0.2298(10) 0.6654(5) 0.2812(4) 0.033(2) Uani 1 d .
C3 C -0.2775(10) 0.7226(5) 0.3001(3) 0.029(2) Uani 1 d .
H3A H -0.3620(10) 0.7323(5) 0.2952(3) 0.035 Uiso 1 calc R
C4 C -0.2057(10) 0.7670(5) 0.3261(3) 0.031(2) Uani 1 d .
C5 C -0.0832(10) 0.7503(4) 0.3346(3) 0.028(2) Uani 1 d .
H5A H -0.0341(10) 0.7786(4) 0.3534(3) 0.033 Uiso 1 calc R
C6 C -0.0313(9) 0.6941(5) 0.3166(3) 0.028(2) Uani 1 d .
C7 C -0.3142(9) 0.6214(5) 0.2539(4) 0.030(2) Uani 1 d .
H7A H -0.3792(42) 0.6477(7) 0.2394(23) 0.045 Uiso 1 calc R
H7B H -0.3511(55) 0.5891(24) 0.2750(7) 0.045 Uiso 1 calc R
H7C H -0.2672(17) 0.5988(29) 0.2295(18) 0.045 Uiso 1 calc R
C8 C -0.2606(13) 0.8304(6) 0.3438(4) 0.045(3) Uani 1 d .
H8A H -0.2530(81) 0.8324(22) 0.3780(6) 0.068 Uiso 1 calc R
H8B H -0.3477(26) 0.8325(22) 0.3350(30) 0.068 Uiso 1 calc R
H8C H -0.2167(60) 0.8675(6) 0.3298(27) 0.068 Uiso 1 calc R
C9 C 0.1011(11) 0.6784(6) 0.3309(4) 0.039(3) Uani 1 d .
H9A H 0.1180(27) 0.6974(37) 0.3617(14) 0.058 Uiso 1 calc R
H9B H 0.1580(12) 0.6970(37) 0.3078(17) 0.058 Uiso 1 calc R
H9C H 0.1122(25) 0.6308(6) 0.3323(30) 0.058 Uiso 1 calc R
C10 C -0.0463(8) 0.5920(4) 0.2648(3) 0.023(2) Uani 1 d .
C11 C -0.0906(9) 0.5234(5) 0.2787(4) 0.030(2) Uani 1 d .
H11A H -0.1616(9) 0.5259(5) 0.3009(4) 0.036 Uiso 1 calc R
C12 C 0.0214(11) 0.4897(5) 0.3019(3) 0.034(2) Uani 1 d .
H12A H 0.0498(11) 0.5156(5) 0.3292(3) 0.040 Uiso 1 calc R
H12B H -0.0016(11) 0.4454(5) 0.3130(3) 0.040 Uiso 1 calc R
C13 C -0.1245(11) 0.4848(5) 0.2349(4) 0.038(2) Uani 1 d .
H13A H -0.2019(11) 0.5023(5) 0.2216(4) 0.045 Uiso 1 calc R
H13B H -0.1381(11) 0.4383(5) 0.2432(4) 0.045 Uiso 1 calc R
Cl1X Cl -0.0962(4) 0.3035(2) 0.30492(15) 0.0687(10) Uani 1 d .
Cl2X Cl -0.3468(4) 0.3433(2) 0.2848(2) 0.090(2) Uani 1 d .
N1 N -0.2797(8) 0.1783(4) 0.1232(3) 0.031(2) Uani 1 d .
O1 O -0.2344(8) 0.1885(4) 0.0892(3) 0.041(2) Uani 1 d .
C1X C -0.2305(16) 0.3411(8) 0.3265(7) 0.071(5) Uani 1 d .
H1XA H -0.2599(16) 0.3168(8) 0.3543(7) 0.086 Uiso 1 calc R
H1XB H -0.2109(16) 0.3864(8) 0.3365(7) 0.086 Uiso 1 calc R
O2 O -0.7773(11) 0.4944(5) 0.4944(5) 0.061(3) Uani 1 d .
N2 N -0.7287(16) 0.5228(7) 0.5149(5) 0.064(4) Uani 1 d .

loop_
_atom_type_symbol
_atom_type_description
_atom_type_scat_dispersion_real
_atom_type_scat_dispersion_imag
_atom_type_scat_source
C C 0.0033 0.0016 'International Tables Vol C Tables 4.2.6.8 and 6.1.1.4'
H H 0.0000 0.0000 'International Tables Vol C Tables 4.2.6.8 and 6.1.1.4'
N N 0.0061 0.0033 'International Tables Vol C Tables 4.2.6.8 and 6.1.1.4'
O O 0.0106 0.0060 'International Tables Vol C Tables 4.2.6.8 and 6.1.1.4'
Cl Cl 0.1484 0.1585 'International Tables Vol C Tables 4.2.6.8 and 6.1.1.4'
Sb Sb -0.5866 1.5461 'International Tables Vol C Tables 4.2.6.8 and 6.1.1.4'

loop_
_geom_angle_atom_site_label_1
_geom_angle_atom_site_label_2
_geom_angle_atom_site_label_3
_geom_angle
_geom_angle_site_symmetry_1
_geom_angle_site_symmetry_3
Cl6 Sb1 Cl3 91.49(9) . .
Cl6 Sb1 Cl5 89.83(8) . .
Cl3 Sb1 Cl5 178.11(10) . .
Cl6 Sb1 Cl1 90.63(12) . .
Cl3 Sb1 Cl1 90.65(12) . .
Cl5 Sb1 Cl1 90.69(11) . .
Cl6 Sb1 Cl4 178.18(9) . .
Cl3 Sb1 Cl4 90.17(8) . .
Cl5 Sb1 Cl4 88.49(8) . .
Cl1 Sb1 Cl4 90.11(10) . .
Cl6 Sb1 Cl2 92.17(12) . .
Cl3 Sb1 Cl2 88.11(11) . .
Cl5 Sb1 Cl2 90.49(10) . .
Cl1 Sb1 Cl2 176.97(10) . .
Cl4 Sb1 Cl2 87.13(10) . .
Cl12 Sb2 Cl9 90.29(10) . .
Cl12 Sb2 Cl7 91.57(13) . .
Cl9 Sb2 Cl7 91.14(13) . .
Cl12 Sb2 Cl8 92.43(12) . .
Cl9 Sb2 Cl8 90.98(11) . .
Cl7 Sb2 Cl8 175.46(10) . .
Cl12 Sb2 Cl11 90.18(12) . .
Cl9 Sb2 Cl11 179.43(12) . .
Cl7 Sb2 Cl11 88.53(13) . .
Cl8 Sb2 Cl11 89.31(12) . .
Cl12 Sb2 Cl10 179.64(12) . .
Cl9 Sb2 Cl10 90.07(11) . .
Cl7 Sb2 Cl10 88.42(13) . .
Cl8 Sb2 Cl10 87.56(11) . .
Cl11 Sb2 Cl10 89.45(12) . .
C6 C1 C2 116.9(9) . .
C6 C1 C10 122.8(9) . .
C2 C1 C10 120.3(9) . .
C3 C2 C1 119.5(10) . .
C3 C2 C7 118.5(10) . .
C1 C2 C7 122.0(9) . .
C2 C3 C4 122.7(10) . .
C5 C4 C3 117.6(9) . .
C5 C4 C8 121.8(10) . .
C3 C4 C8 120.6(11) . .
C6 C5 C4 121.9(9) . .
C5 C6 C1 121.2(9) . .
C5 C6 C9 117.3(9) . .
C1 C6 C9 121.4(9) . .
C10 C10 C1 126.3(5) 2 .
C10 C10 C11 114.0(5) 2 .
C1 C10 C11 119.5(8) . .
C13 C11 C10 109.5(8) . .
C13 C11 C12 108.2(8) . .
C10 C11 C12 105.7(8) . .
C13 C12 C11 108.0(8) 2 .
C11 C13 C12 110.6(9) . 2
Cl2X C1X Cl1X 112.0(10) . .

loop_
_geom_bond_atom_site_label_1
_geom_bond_atom_site_label_2
_geom_bond_distance
_geom_bond_site_symmetry_2
Sb1 Cl6 2.339(2) .
Sb1 Cl3 2.364(2) .
Sb1 Cl5 2.366(2) .
Sb1 Cl1 2.375(3) .
Sb1 Cl4 2.391(2) .
Sb1 Cl2 2.398(3) .
Sb2 Cl12 2.342(3) .
Sb2 Cl9 2.359(2) .
Sb2 Cl7 2.369(3) .
Sb2 Cl8 2.375(3) .
Sb2 Cl11 2.393(3) .
Sb2 Cl10 2.394(3) .
C1 C6 1.433(13) .
C1 C2 1.445(15) .
C1 C10 1.481(13) .
C2 C3 1.386(14) .
C2 C7 1.502(15) .
C3 C4 1.408(15) .
C4 C5 1.40(2) .
C4 C8 1.511(14) .
C5 C6 1.379(14) .
C6 C9 1.530(15) .
C10 C10 1.31(2) 2
C10 C11 1.534(13) .
C11 C13 1.524(15) .
C11 C12 1.548(15) .
C12 C13 1.54(2) 2
C13 C12 1.54(2) 2
Cl1X C1X 1.76(2) .
Cl2X C1X 1.74(2) .
N1 O1 1.108(12) .
O2 N2 0.98(2) .
